data_2312262
loop_
_publ_author_name
'Shahed, H.'
'Sharma, N.'
'Angst, M.'
'Voigt, J.'
'Per&#xdf;on, J'
'Prakash, P.'
'T&#xf6;rnroos, K W'
'Chernyshov, D.'
'Gildenast, H.'
'Ohl, M.'
'Saffarini, G.'
'Grzechnik, A.'
'Friese, K.'

_publ_section_title
;
 Structural insight into the cooperativity of spin crossover compounds.
;
_journal_issue 'Pt 5'
_journal_name_full 'Acta crystallographica Section B, Structural science, crystal engineering and materials'
_journal_page_first 354
_journal_page_last 367
_journal_paper_doi 10.1107/S2052520623005814
_journal_volume 79
_journal_year 2023
_chemical_formula_sum 'C10.86 H8 Fe0.29 N1.71 S0.57'
_chemical_formula_weight 196.75
_space_group_crystal_system orthorhombic
_space_group_IT_number 56
_space_group_name_Hall '-P 2ab 2ac'
_space_group_name_H-M_alt 'P c c n'
_atom_sites_solution_hydrogens geom
_audit_creation_method SHELXL-2019/2
_cell_angle_alpha 90
_cell_angle_beta 90
_cell_angle_gamma 90
_cell_formula_units_Z 14
_cell_length_a 12.9256(4)
_cell_length_b 14.9915(4)
_cell_length_c 17.6177(4)
_cell_measurement_reflns_used 3758
_cell_measurement_temperature 210(2)
_cell_measurement_theta_max 24.197
_cell_measurement_theta_min 1.91
_cell_volume 3413.85(16)
_computing_structure_refinement 'SHELXL-2019/2 (Sheldrick, 2019)'
_diffrn_ambient_temperature 293(2)
_diffrn_measured_fraction_theta_full 0.984
_diffrn_measured_fraction_theta_max 0.818
_diffrn_measurement_device_type '4-circle diffractometer'
_diffrn_radiation_type Synchrotron
_diffrn_radiation_wavelength 0.65524
_diffrn_reflns_av_R_equivalents 0.0867
_diffrn_reflns_av_unetI/netI 0.0701
_diffrn_reflns_Laue_measured_fraction_full 0.984
_diffrn_reflns_Laue_measured_fraction_max 0.818
_diffrn_reflns_limit_h_max 20
_diffrn_reflns_limit_h_min -20
_diffrn_reflns_limit_k_max 19
_diffrn_reflns_limit_k_min -18
_diffrn_reflns_limit_l_max 28
_diffrn_reflns_limit_l_min -28
_diffrn_reflns_number 35140
_diffrn_reflns_point_group_measured_fraction_full 0.984
_diffrn_reflns_point_group_measured_fraction_max 0.818
_diffrn_reflns_theta_full 23.150
_diffrn_reflns_theta_max 32.947
_diffrn_reflns_theta_min 1.918
_exptl_absorpt_coefficient_mu 0.440
_exptl_crystal_density_diffrn 1.340
_exptl_crystal_description irregular
_exptl_crystal_F_000 1424
_refine_diff_density_max 0.299
_refine_diff_density_min -0.316
_refine_diff_density_rms 0.047
_refine_ls_extinction_method none
_refine_ls_goodness_of_fit_ref 1.200
_refine_ls_hydrogen_treatment constr
_refine_ls_matrix_type full
_refine_ls_number_parameters 213
_refine_ls_number_reflns 6695
_refine_ls_number_restraints 0
_refine_ls_restrained_S_all 1.200
_refine_ls_R_factor_all 0.1805
_refine_ls_R_factor_gt 0.1082
_refine_ls_shift/su_max 0.001
_refine_ls_shift/su_mean 0.000
_refine_ls_structure_factor_coef Fsqd
_refine_ls_weighting_details 'w=1/[\s^2^(Fo^2^)+(0.0174P)^2^+2.7269P] where P=(Fo^2^+2Fc^2^)/3'
_refine_ls_weighting_scheme calc
_refine_ls_wR_factor_gt 0.1442
_refine_ls_wR_factor_ref 0.1649
_reflns_Friedel_coverage 0.000
_reflns_number_gt 3944
_reflns_number_total 6695
_reflns_threshold_expression 'I > 2\s(I)'
_cod_data_source_file Bia_Portho_210K.cif
_cod_data_source_block Bia_dw4400_210K
_cod_depositor_comments 'Adding full bibliography for 2312165--2312274.cif.'
_cod_database_code 2312262
_shelx_shelxl_version_number 2019/2
_shelx_space_group_comment
;
The symmetry employed for this shelxl refinement is uniquely defined
by the following loop, which should always be used as a source of
symmetry information in preference to the above space-group names.
They are only intended as comments.
;

loop_
_space_group_symop_operation_xyz
'x, y, z'
'-x+1/2, -y+1/2, z'
'-x, y+1/2, -z+1/2'
'x+1/2, -y, -z+1/2'
'-x, -y, -z'
'x-1/2, y-1/2, -z'
'x, -y-1/2, z-1/2'
'-x-1/2, y, z-1/2'

loop_
_atom_site_label
_atom_site_type_symbol
_atom_site_fract_x
_atom_site_fract_y
_atom_site_fract_z
_atom_site_U_iso_or_equiv
_atom_site_adp_type
_atom_site_occupancy
_atom_site_site_symmetry_order
_atom_site_calc_flag
_atom_site_refinement_flags_posn
_atom_site_refinement_flags_adp
_atom_site_refinement_flags_occupancy
_atom_site_disorder_assembly
_atom_site_disorder_group
Fe01 Fe 0.750000 0.750000 0.57731(3) 0.04322(16) Uani 1 2 d S T P . .
S002 S 0.91146(8) 0.55704(8) 0.39532(5) 0.0772(3) Uani 1 1 d . . . . .
N003 N 0.7451(2) 0.84442(16) 0.67562(13) 0.0461(5) Uani 1 1 d . . . . .
N004 N 0.8015(2) 0.66049(19) 0.49733(14) 0.0577(7) Uani 1 1 d . . . . .
N005 N 0.91095(19) 0.79591(17) 0.59454(13) 0.0477(6) Uani 1 1 d . . . . .
C006 C 0.6567(2) 0.86141(19) 0.72145(16) 0.0449(7) Uani 1 1 d . . . . .
C007 C 0.5642(2) 0.88307(19) 0.68657(16) 0.0481(7) Uani 1 1 d . . . . .
H007 H 0.561459 0.890165 0.634169 0.058 Uiso 1 1 calc R U . . .
C008 C 0.9263(2) 0.8476(2) 0.65576(17) 0.0505(7) Uani 1 1 d . . . . .
C009 C 0.8332(3) 0.8716(2) 0.69842(17) 0.0523(8) Uani 1 1 d . . . . .
H009 H 0.838279 0.906440 0.741926 0.063 Uiso 1 1 calc R U . . .
C00A C 0.6600(3) 0.8510(2) 0.79961(17) 0.0534(8) Uani 1 1 d . . . . .
H00A H 0.721864 0.836062 0.823394 0.064 Uiso 1 1 calc R U . . .
C00B C 0.4780(3) 0.8842(2) 0.80776(17) 0.0507(7) Uani 1 1 d . . . . .
C00C C 0.4761(2) 0.8941(2) 0.72942(17) 0.0513(7) Uani 1 1 d . . . . .
H00C H 0.414206 0.908483 0.705470 0.062 Uiso 1 1 calc R U . . .
C00D C 0.8472(2) 0.6180(2) 0.45456(16) 0.0486(7) Uani 1 1 d . . . . .
C00E C 0.5713(3) 0.8627(2) 0.84205(17) 0.0572(8) Uani 1 1 d . . . . .
H00E H 0.574118 0.856156 0.894495 0.069 Uiso 1 1 calc R U . . .
C00F C 0.3823(3) 0.8977(2) 0.85296(19) 0.0559(8) Uani 1 1 d . . . . .
C00G C 0.9940(3) 0.7731(2) 0.55369(19) 0.0579(8) Uani 1 1 d . . . . .
H00G H 0.984592 0.737913 0.510745 0.069 Uiso 1 1 calc R U . . .
C00H C 0.3851(3) 0.9424(2) 0.92192(19) 0.0644(9) Uani 1 1 d . . . . .
H00H H 0.447847 0.963273 0.940655 0.077 Uiso 1 1 calc R U . . .
C00I C 1.0235(3) 0.8767(3) 0.6779(2) 0.0681(10) Uani 1 1 d . . . . .
H00I H 1.031547 0.912465 0.720645 0.082 Uiso 1 1 calc R U . . .
C00J C 0.2877(3) 0.8672(3) 0.8272(2) 0.0729(10) Uani 1 1 d . . . . .
H00J H 0.283957 0.836848 0.781236 0.088 Uiso 1 1 calc R U . . .
C00K C 0.1983(3) 0.8815(3) 0.8690(3) 0.0851(12) Uani 1 1 d . . . . .
H00K H 0.135282 0.860619 0.850837 0.102 Uiso 1 1 calc R U . . .
C00L C 1.1075(3) 0.8516(3) 0.6353(3) 0.0822(12) Uani 1 1 d . . . . .
H00L H 1.173767 0.869779 0.648896 0.099 Uiso 1 1 calc R U . . .
C00M C 0.2949(3) 0.9561(3) 0.9632(2) 0.0756(11) Uani 1 1 d . . . . .
H00M H 0.297760 0.986154 1.009326 0.091 Uiso 1 1 calc R U . . .
C00N C 0.2020(4) 0.9258(3) 0.9365(2) 0.0820(13) Uani 1 1 d . . . . .
H00N H 0.141807 0.935300 0.964261 0.098 Uiso 1 1 calc R U . . .
C00O C 1.0926(3) 0.7993(3) 0.5724(2) 0.0737(11) Uani 1 1 d . . . . .
H00O H 1.148515 0.781795 0.542803 0.088 Uiso 1 1 calc R U . . .

loop_
_atom_site_aniso_label
_atom_site_aniso_U_11
_atom_site_aniso_U_22
_atom_site_aniso_U_33
_atom_site_aniso_U_23
_atom_site_aniso_U_13
_atom_site_aniso_U_12
Fe01 0.0464(3) 0.0512(3) 0.0320(2) 0.000 0.000 0.0049(3)
S002 0.0790(7) 0.1045(8) 0.0481(5) -0.0075(5) 0.0125(4) 0.0364(6)
N003 0.0519(13) 0.0476(13) 0.0389(11) 0.0013(11) -0.0037(12) 0.0102(12)
N004 0.0675(18) 0.0599(17) 0.0458(14) -0.0075(13) 0.0094(13) 0.0022(14)
N005 0.0500(14) 0.0506(15) 0.0426(13) 0.0052(11) 0.0017(11) 0.0043(12)
C006 0.0516(17) 0.0442(16) 0.0388(14) -0.0020(13) -0.0006(12) 0.0086(13)
C007 0.0601(19) 0.0479(17) 0.0361(14) -0.0003(12) -0.0052(13) 0.0113(14)
C008 0.0523(18) 0.0515(18) 0.0476(16) 0.0063(14) -0.0049(14) 0.0023(14)
C009 0.064(2) 0.0527(19) 0.0405(15) -0.0015(14) -0.0072(14) 0.0064(16)
C00A 0.0557(19) 0.063(2) 0.0421(15) -0.0013(14) -0.0064(14) 0.0124(15)
C00B 0.0592(19) 0.0454(18) 0.0474(16) -0.0028(14) 0.0029(14) 0.0098(14)
C00C 0.0538(18) 0.0489(18) 0.0513(17) -0.0018(14) -0.0063(14) 0.0138(14)
C00D 0.0472(17) 0.062(2) 0.0369(14) 0.0029(14) -0.0011(13) 0.0010(15)
C00E 0.067(2) 0.064(2) 0.0398(15) 0.0039(14) -0.0011(14) 0.0154(17)
C00F 0.063(2) 0.0496(19) 0.0554(18) 0.0052(15) 0.0033(16) 0.0151(16)
C00G 0.057(2) 0.065(2) 0.0516(17) 0.0083(15) 0.0088(15) 0.0010(16)
C00H 0.068(2) 0.069(2) 0.0566(19) 0.0022(18) 0.0016(17) 0.0213(18)
C00I 0.059(2) 0.078(3) 0.067(2) -0.004(2) -0.0160(19) -0.0029(18)
C00J 0.069(2) 0.073(2) 0.076(2) -0.012(2) 0.010(2) 0.0041(19)
C00K 0.064(3) 0.092(3) 0.099(3) -0.009(3) 0.012(2) 0.005(2)
C00L 0.049(2) 0.103(3) 0.094(3) 0.010(3) -0.012(2) -0.007(2)
C00M 0.083(3) 0.086(3) 0.058(2) 0.000(2) 0.008(2) 0.037(2)
C00N 0.070(3) 0.093(3) 0.083(3) 0.007(2) 0.022(2) 0.027(2)
C00O 0.051(2) 0.092(3) 0.078(3) 0.013(2) 0.0083(19) -0.001(2)

loop_
_atom_type_symbol
_atom_type_description
_atom_type_scat_dispersion_real
_atom_type_scat_dispersion_imag
_atom_type_scat_source
Fe Fe 0.3265 0.6960 'International Tables Vol C Tables 4.2.6.8 and 6.1.1.4'
C C 0.0024 0.0013 'International Tables Vol C Tables 4.2.6.8 and 6.1.1.4'
H H 0.0000 0.0000 'International Tables Vol C Tables 4.2.6.8 and 6.1.1.4'
N N 0.0049 0.0027 'International Tables Vol C Tables 4.2.6.8 and 6.1.1.4'
S S 0.1051 0.1002 'International Tables Vol C Tables 4.2.6.8 and 6.1.1.4'

loop_
_geom_angle_atom_site_label_1
_geom_angle_atom_site_label_2
_geom_angle_atom_site_label_3
_geom_angle
_geom_angle_site_symmetry_1
_geom_angle_site_symmetry_3
_geom_angle_publ_flag
N004 Fe01 N004 93.50(15) . 2_665 ?
N004 Fe01 N005 89.58(10) . . ?
N004 Fe01 N005 101.27(10) 2_665 . ?
N004 Fe01 N005 101.27(10) . 2_665 ?
N004 Fe01 N005 89.58(10) 2_665 2_665 ?
N005 Fe01 N005 164.23(12) . 2_665 ?
N004 Fe01 N003 96.23(10) . 2_665 ?
N004 Fe01 N003 162.21(10) 2_665 2_665 ?
N005 Fe01 N003 93.68(9) . 2_665 ?
N005 Fe01 N003 73.95(9) 2_665 2_665 ?
N004 Fe01 N003 162.21(10) . . ?
N004 Fe01 N003 96.23(10) 2_665 . ?
N005 Fe01 N003 73.95(9) . . ?
N005 Fe01 N003 93.68(9) 2_665 . ?
N003 Fe01 N003 78.57(12) 2_665 . ?
C009 N003 C006 118.8(3) . . ?
C009 N003 Fe01 114.9(2) . . ?
C006 N003 Fe01 125.1(2) . . ?
C00D N004 Fe01 167.6(3) . . ?
C00G N005 C008 117.5(3) . . ?
C00G N005 Fe01 127.0(2) . . ?
C008 N005 Fe01 115.4(2) . . ?
C007 C006 C00A 119.6(3) . . ?
C007 C006 N003 119.0(2) . . ?
C00A C006 N003 121.3(3) . . ?
C00C C007 C006 120.0(3) . . ?
N005 C008 C00I 122.8(3) . . ?
N005 C008 C009 115.6(3) . . ?
C00I C008 C009 121.5(3) . . ?
N003 C009 C008 119.6(3) . . ?
C00E C00A C006 119.9(3) . . ?
C00E C00B C00C 118.2(3) . . ?
C00E C00B C00F 121.5(3) . . ?
C00C C00B C00F 120.3(3) . . ?
C007 C00C C00B 121.2(3) . . ?
N004 C00D S002 179.2(3) . . ?
C00A C00E C00B 121.1(3) . . ?
C00J C00F C00H 118.1(3) . . ?
C00J C00F C00B 121.0(3) . . ?
C00H C00F C00B 120.9(3) . . ?
N005 C00G C00O 122.8(3) . . ?
C00F C00H C00M 120.5(4) . . ?
C00L C00I C008 118.4(4) . . ?
C00F C00J C00K 120.7(4) . . ?
C00N C00K C00J 120.6(4) . . ?
C00O C00L C00I 119.1(4) . . ?
C00N C00M C00H 120.5(4) . . ?
C00K C00N C00M 119.5(4) . . ?
C00L C00O C00G 119.3(4) . . ?

loop_
_geom_bond_atom_site_label_1
_geom_bond_atom_site_label_2
_geom_bond_distance
_geom_bond_site_symmetry_2
_geom_bond_publ_flag
Fe01 N004 2.056(3) . ?
Fe01 N004 2.057(3) 2_665 ?
Fe01 N005 2.212(3) . ?
Fe01 N005 2.212(3) 2_665 ?
Fe01 N003 2.238(2) 2_665 ?
Fe01 N003 2.238(2) . ?
S002 C00D 1.617(3) . ?
N003 C009 1.274(4) . ?
N003 C006 1.422(4) . ?
N004 C00D 1.150(4) . ?
N005 C00G 1.337(4) . ?
N005 C008 1.343(4) . ?
C006 C007 1.384(4) . ?
C006 C00A 1.386(4) . ?
C007 C00C 1.376(4) . ?
C008 C00I 1.385(5) . ?
C008 C009 1.464(4) . ?
C00A C00E 1.380(4) . ?
C00B C00E 1.387(4) . ?
C00B C00C 1.388(4) . ?
C00B C00F 1.485(4) . ?
C00F C00J 1.382(5) . ?
C00F C00H 1.388(5) . ?
C00G C00O 1.374(5) . ?
C00H C00M 1.389(5) . ?
C00I C00L 1.374(5) . ?
C00J C00K 1.387(5) . ?
C00K C00N 1.363(6) . ?
C00L C00O 1.370(6) . ?
C00M C00N 1.367(6) . ?
